data_7034002
loop_
_publ_author_name
'Han, Lu-Lu'
'Hu, Tuo-Ping'
'Mei, Kai'
'Guo, Zhi-Min'
'Yin, Chen'
'Wang, Ya-Xin'
'Zheng, Jun'
'Wang, Xing-Po'
'Sun, Di'

_publ_section_title
;
 Solvent-controlled three families of Zn(ii) coordination compounds:
 synthesis, crystal structure, solvent-induced structural transformation,
 supramolecular isomerism and photoluminescence.
;
_journal_issue 13
_journal_name_full 'Dalton transactions (Cambridge, England : 2003)'
_journal_page_first 6052
_journal_page_last 6061
_journal_paper_doi 10.1039/c4dt03868a
_journal_volume 44
_journal_year 2015
_chemical_formula_sum 'C18 H20 N4 O5 Zn'
_chemical_formula_weight 437.75
_chemical_name_systematic
; 
 ? 
;
_space_group_IT_number 14
_symmetry_space_group_name_Hall '-P 2yn'
_symmetry_space_group_name_H-M 'P 1 21/n 1'
_atom_sites_solution_hydrogens geom
_atom_sites_solution_primary direct
_atom_sites_solution_secondary difmap
_audit_creation_method SHELXL-97
_audit_update_record
;
2014-12-16 deposited with the CCDC.
2015-02-11 downloaded from the CCDC.
;
_cell_angle_alpha 90.00
_cell_angle_beta 116.964(2)
_cell_angle_gamma 90.00
_cell_formula_units_Z 4
_cell_length_a 11.247(2)
_cell_length_b 17.427(3)
_cell_length_c 11.321(2)
_cell_measurement_temperature 273(2)
_cell_volume 1977.7(6)
_computing_structure_refinement 'SHELXL-97 (Sheldrick, 1997)'
_computing_structure_solution 'SHELXS-97 (Sheldrick, 1990)'
_diffrn_ambient_temperature 273(2)
_diffrn_measured_fraction_theta_full 0.959
_diffrn_measured_fraction_theta_max 0.959
_diffrn_radiation_monochromator graphite
_diffrn_radiation_source 'fine-focus sealed tube'
_diffrn_radiation_type MoK\a
_diffrn_radiation_wavelength 0.71073
_diffrn_reflns_av_R_equivalents 0.0700
_diffrn_reflns_av_sigmaI/netI 0.0799
_diffrn_reflns_limit_h_max 11
_diffrn_reflns_limit_h_min -12
_diffrn_reflns_limit_k_max 20
_diffrn_reflns_limit_k_min -19
_diffrn_reflns_limit_l_max 13
_diffrn_reflns_limit_l_min -10
_diffrn_reflns_number 7705
_diffrn_reflns_theta_full 24.50
_diffrn_reflns_theta_max 24.50
_diffrn_reflns_theta_min 2.33
_exptl_absorpt_coefficient_mu 1.278
_exptl_absorpt_correction_T_max 0.8828
_exptl_absorpt_correction_T_min 0.8617
_exptl_crystal_density_diffrn 1.470
_exptl_crystal_density_method 'not measured'
_exptl_crystal_F_000 904
_exptl_crystal_size_max 0.12
_exptl_crystal_size_mid 0.10
_exptl_crystal_size_min 0.10
_refine_diff_density_max 0.402
_refine_diff_density_min -0.463
_refine_diff_density_rms 0.086
_refine_ls_extinction_method none
_refine_ls_goodness_of_fit_ref 0.933
_refine_ls_hydrogen_treatment mixed
_refine_ls_matrix_type full
_refine_ls_number_parameters 257
_refine_ls_number_reflns 3156
_refine_ls_number_restraints 0
_refine_ls_restrained_S_all 0.933
_refine_ls_R_factor_all 0.0571
_refine_ls_R_factor_gt 0.0390
_refine_ls_shift/su_max 0.002
_refine_ls_shift/su_mean 0.000
_refine_ls_structure_factor_coef Fsqd
_refine_ls_weighting_details 'calc w=1/[\s^2^(Fo^2^)+(0.0323P)^2^+0.0000P] where P=(Fo^2^+2Fc^2^)/3'
_refine_ls_weighting_scheme calc
_refine_ls_wR_factor_gt 0.0787
_refine_ls_wR_factor_ref 0.0842
_reflns_number_gt 2307
_reflns_number_total 3156
_reflns_threshold_expression >2sigma(I)
_cod_data_source_file c4dt03868a2.cif
_cod_data_source_block p3
_cod_depositor_comments 'Adding full bibliography for 7034000--7034005.cif.'
_cod_original_cell_volume 1977.8(7)
_cod_original_sg_symbol_H-M P21/n
_cod_database_code 7034002

loop_
_symmetry_equiv_pos_as_xyz
'x, y, z'
'-x+1/2, y+1/2, -z+1/2'
'-x, -y, -z'
'x-1/2, -y-1/2, z-1/2'

loop_
_atom_site_label
_atom_site_type_symbol
_atom_site_fract_x
_atom_site_fract_y
_atom_site_fract_z
_atom_site_U_iso_or_equiv
_atom_site_adp_type
_atom_site_occupancy
_atom_site_symmetry_multiplicity
_atom_site_calc_flag
_atom_site_refinement_flags
Zn1 Zn 0.36925(4) 0.22595(2) 0.68902(4) 0.02174(14) Uani 1 1 d .
O4 O 0.2166(2) 0.38781(13) 0.4790(2) 0.0337(6) Uani 1 1 d .
O1 O 0.2975(2) 0.11071(12) 0.7206(2) 0.0310(6) Uani 1 1 d .
O3 O 0.4037(2) 0.32958(12) 0.6231(2) 0.0315(6) Uani 1 1 d .
O2 O 0.1945(2) 0.17612(12) 0.5359(2) 0.0295(6) Uani 1 1 d .
N1 N 0.2515(3) 0.28465(15) 0.7677(3) 0.0262(7) Uani 1 1 d .
C11 C 0.2024(3) 0.11743(19) 0.6065(3) 0.0251(8) Uani 1 1 d .
N2 N 0.1745(3) 0.34538(15) 0.7036(3) 0.0258(7) Uani 1 1 d .
H2 H 0.1680 0.3629 0.6299 0.031 Uiso 1 1 calc R
C13 C 0.0975(3) 0.05674(17) 0.5512(3) 0.0242(8) Uani 1 1 d .
N4 N 0.1076(3) 0.36379(16) 1.1764(3) 0.0360(8) Uani 1 1 d .
H4 H 0.1346 0.3788 1.2569 0.043 Uiso 1 1 calc R
C15 C 0.3410(4) 0.38224(19) 0.5426(3) 0.0249(8) Uani 1 1 d .
C4 C 0.1089(3) 0.37567(19) 0.7668(3) 0.0269(8) Uani 1 1 d .
C3 C 0.1445(3) 0.33188(19) 0.8791(3) 0.0270(8) Uani 1 1 d .
C14 C 0.0952(3) -0.00251(18) 0.6310(3) 0.0288(9) Uani 1 1 d .
H14 H 0.1588 -0.0043 0.7195 0.035 Uiso 1 1 calc R
C12 C 0.0009(3) 0.05932(18) 0.4195(3) 0.0297(9) Uani 1 1 d .
H12 H 0.0009 0.0994 0.3653 0.036 Uiso 1 1 calc R
C17 C 0.5565(4) 0.4304(2) 0.5550(4) 0.0338(10) Uani 1 1 d .
H17 H 0.5955 0.3836 0.5921 0.041 Uiso 1 1 calc R
C16 C 0.4245(3) 0.44396(18) 0.5228(3) 0.0213(8) Uani 1 1 d .
C2 C 0.2334(4) 0.2759(2) 0.8755(3) 0.0298(9) Uani 1 1 d .
C8 C 0.1039(4) 0.34154(19) 0.9854(3) 0.0278(9) Uani 1 1 d .
C18 C 0.6309(4) 0.48642(19) 0.5318(4) 0.0339(9) Uani 1 1 d .
H18 H 0.7198 0.4768 0.5536 0.041 Uiso 1 1 calc R
C7 C -0.0140(4) 0.3164(2) 0.9860(3) 0.0309(9) Uani 1 1 d .
C5 C 0.0205(4) 0.4438(2) 0.7163(4) 0.0453(11) Uani 1 1 d .
H5A H 0.0739 0.4890 0.7299 0.068 Uiso 1 1 calc R
H5B H -0.0321 0.4489 0.7631 0.068 Uiso 1 1 calc R
H5C H -0.0374 0.4376 0.6234 0.068 Uiso 1 1 calc R
C9 C 0.1785(4) 0.3722(2) 1.1086(4) 0.0362(10) Uani 1 1 d .
C1 C 0.3009(4) 0.2133(2) 0.9743(4) 0.0559(13) Uani 1 1 d .
H1A H 0.3091 0.1685 0.9292 0.084 Uiso 1 1 calc R
H1B H 0.2487 0.2012 1.0194 0.084 Uiso 1 1 calc R
H1C H 0.3879 0.2302 1.0375 0.084 Uiso 1 1 calc R
C6 C -0.1322(4) 0.2804(2) 0.8722(4) 0.0557(13) Uani 1 1 d .
H6A H -0.1278 0.2906 0.7910 0.084 Uiso 1 1 calc R
H6B H -0.2130 0.3017 0.8674 0.084 Uiso 1 1 calc R
H6C H -0.1313 0.2260 0.8858 0.084 Uiso 1 1 calc R
N3 N -0.0115(3) 0.32892(16) 1.1036(3) 0.0292(7) Uani 1 1 d .
O1W O 0.5283(2) 0.22417(13) 0.8728(2) 0.0324(6) Uani 1 1 d .
H1WA H 0.5698 0.2680 0.8909 0.049 Uiso 1 1 d R
H1WB H 0.5845 0.1888 0.8768 0.049 Uiso 1 1 d R
C10 C 0.3137(4) 0.4095(3) 1.1644(4) 0.0698(16) Uani 1 1 d .
H10A H 0.3061 0.4625 1.1832 0.105 Uiso 1 1 calc R
H10B H 0.3483 0.4061 1.1010 0.105 Uiso 1 1 calc R
H10C H 0.3732 0.3838 1.2446 0.105 Uiso 1 1 calc R

loop_
_atom_site_aniso_label
_atom_site_aniso_U_11
_atom_site_aniso_U_22
_atom_site_aniso_U_33
_atom_site_aniso_U_23
_atom_site_aniso_U_13
_atom_site_aniso_U_12
Zn1 0.0200(3) 0.0247(2) 0.0206(2) 0.00021(18) 0.00936(17) -0.00310(19)
O4 0.0260(16) 0.0435(15) 0.0288(14) 0.0030(12) 0.0100(12) -0.0128(13)
O1 0.0235(15) 0.0323(13) 0.0291(14) -0.0009(11) 0.0047(12) -0.0062(12)
O3 0.0377(16) 0.0266(13) 0.0342(15) 0.0059(11) 0.0197(13) -0.0068(12)
O2 0.0252(15) 0.0233(13) 0.0351(14) 0.0047(11) 0.0094(12) -0.0050(11)
N1 0.0302(19) 0.0293(16) 0.0240(16) 0.0050(13) 0.0165(14) 0.0071(14)
C11 0.018(2) 0.0258(19) 0.033(2) -0.0038(16) 0.0123(18) 0.0014(16)
N2 0.0292(19) 0.0335(17) 0.0185(15) 0.0070(13) 0.0142(14) 0.0036(14)
C13 0.019(2) 0.0196(17) 0.031(2) -0.0001(15) 0.0079(17) -0.0016(15)
N4 0.039(2) 0.049(2) 0.0246(17) -0.0095(15) 0.0180(16) -0.0165(17)
C15 0.032(3) 0.0254(19) 0.0224(19) -0.0051(16) 0.0168(18) -0.0070(17)
C4 0.027(2) 0.0298(19) 0.0263(19) -0.0024(16) 0.0142(17) -0.0013(17)
C3 0.028(2) 0.034(2) 0.026(2) -0.0014(16) 0.0182(17) -0.0020(18)
C14 0.025(2) 0.0285(19) 0.0244(19) 0.0023(16) 0.0037(16) -0.0036(17)
C12 0.031(2) 0.0232(19) 0.030(2) 0.0071(16) 0.0096(18) -0.0045(17)
C17 0.031(3) 0.0265(19) 0.044(2) 0.0133(17) 0.0165(19) 0.0025(18)
C16 0.019(2) 0.0258(19) 0.0204(18) 0.0015(14) 0.0095(16) -0.0034(16)
C2 0.032(2) 0.036(2) 0.0263(19) 0.0050(17) 0.0169(17) 0.0023(19)
C8 0.027(2) 0.035(2) 0.028(2) -0.0027(16) 0.0181(17) -0.0048(17)
C18 0.021(2) 0.038(2) 0.044(2) 0.0107(18) 0.0146(19) 0.0001(18)
C7 0.030(2) 0.041(2) 0.023(2) -0.0004(17) 0.0128(17) -0.0012(19)
C5 0.043(3) 0.048(3) 0.053(3) 0.006(2) 0.028(2) 0.013(2)
C9 0.035(3) 0.051(2) 0.031(2) -0.0049(18) 0.0223(19) -0.012(2)
C1 0.074(4) 0.065(3) 0.046(3) 0.030(2) 0.042(3) 0.025(3)
C6 0.040(3) 0.098(4) 0.030(2) -0.008(2) 0.017(2) -0.023(3)
N3 0.0249(19) 0.0429(18) 0.0254(17) -0.0031(14) 0.0162(14) -0.0058(15)
O1W 0.0264(15) 0.0270(13) 0.0333(14) -0.0045(11) 0.0044(11) 0.0016(12)
C10 0.064(3) 0.115(4) 0.041(3) -0.023(3) 0.033(3) -0.049(3)

loop_
_atom_type_symbol
_atom_type_description
_atom_type_scat_dispersion_real
_atom_type_scat_dispersion_imag
_atom_type_scat_source
C C 0.0033 0.0016 'International Tables Vol C Tables 4.2.6.8 and 6.1.1.4'
H H 0.0000 0.0000 'International Tables Vol C Tables 4.2.6.8 and 6.1.1.4'
N N 0.0061 0.0033 'International Tables Vol C Tables 4.2.6.8 and 6.1.1.4'
O O 0.0106 0.0060 'International Tables Vol C Tables 4.2.6.8 and 6.1.1.4'
Zn Zn 0.2839 1.4301 'International Tables Vol C Tables 4.2.6.8 and 6.1.1.4'

loop_
_geom_angle_atom_site_label_1
_geom_angle_atom_site_label_2
_geom_angle_atom_site_label_3
_geom_angle
_geom_angle_site_symmetry_1
_geom_angle_site_symmetry_3
O1W Zn1 O3 99.27(9) . .
O1W Zn1 O2 152.11(9) . .
O3 Zn1 O2 108.61(9) . .
O1W Zn1 N1 90.27(10) . .
O3 Zn1 N1 89.17(10) . .
O2 Zn1 N1 90.96(10) . .
O1W Zn1 N3 90.81(10) . 4_665
O3 Zn1 N3 88.24(10) . 4_665
O2 Zn1 N3 89.23(10) . 4_665
N1 Zn1 N3 177.32(10) . 4_665
O1W Zn1 O1 92.07(9) . .
O3 Zn1 O1 168.63(9) . .
O2 Zn1 O1 60.04(8) . .
N1 Zn1 O1 91.50(9) . .
N3 Zn1 O1 90.91(9) 4_665 .
O1W Zn1 C11 121.80(10) . .
O3 Zn1 C11 138.92(10) . .
O2 Zn1 C11 30.32(9) . .
N1 Zn1 C11 90.89(11) . .
N3 Zn1 C11 90.62(11) 4_665 .
O1 Zn1 C11 29.73(9) . .
C11 O1 Zn1 87.3(2) . .
C15 O3 Zn1 140.0(2) . .
C11 O2 Zn1 92.3(2) . .
C2 N1 N2 104.7(3) . .
C2 N1 Zn1 134.4(2) . .
N2 N1 Zn1 120.9(2) . .
O1 C11 O2 120.3(3) . .
O1 C11 C13 120.5(3) . .
O2 C11 C13 119.1(3) . .
O1 C11 Zn1 62.98(17) . .
O2 C11 Zn1 57.37(16) . .
C13 C11 Zn1 176.3(2) . .
C4 N2 N1 113.2(3) . .
C4 N2 H2 123.4 . .
N1 N2 H2 123.4 . .
C14 C13 C12 119.3(3) . .
C14 C13 C11 120.0(3) . .
C12 C13 C11 120.7(3) . .
C9 N4 N3 112.4(3) . .
C9 N4 H4 123.8 . .
N3 N4 H4 123.8 . .
O4 C15 O3 125.8(3) . .
O4 C15 C16 117.8(3) . .
O3 C15 C16 116.4(3) . .
N2 C4 C3 105.9(3) . .
N2 C4 C5 122.7(3) . .
C3 C4 C5 131.4(3) . .
C4 C3 C2 105.6(3) . .
C4 C3 C8 128.4(3) . .
C2 C3 C8 126.0(3) . .
C13 C14 C12 120.5(3) . 3_556
C13 C14 H14 119.8 . .
C12 C14 H14 119.8 3_556 .
C14 C12 C13 120.3(3) 3_556 .
C14 C12 H12 119.9 3_556 .
C13 C12 H12 119.9 . .
C16 C17 C18 119.9(3) . .
C16 C17 H17 120.0 . .
C18 C17 H17 120.0 . .
C18 C16 C17 118.9(3) 3_666 .
C18 C16 C15 120.7(3) 3_666 .
C17 C16 C15 120.4(3) . .
N1 C2 C3 110.6(3) . .
N1 C2 C1 122.0(3) . .
C3 C2 C1 127.4(3) . .
C9 C8 C7 105.2(3) . .
C9 C8 C3 126.9(3) . .
C7 C8 C3 127.7(3) . .
C16 C18 C17 121.2(3) 3_666 .
C16 C18 H18 119.4 3_666 .
C17 C18 H18 119.4 . .
N3 C7 C8 111.2(3) . .
N3 C7 C6 122.1(3) . .
C8 C7 C6 126.7(3) . .
C4 C5 H5A 109.5 . .
C4 C5 H5B 109.5 . .
H5A C5 H5B 109.5 . .
C4 C5 H5C 109.5 . .
H5A C5 H5C 109.5 . .
H5B C5 H5C 109.5 . .
N4 C9 C8 106.9(3) . .
N4 C9 C10 123.8(3) . .
C8 C9 C10 129.3(3) . .
C2 C1 H1A 109.5 . .
C2 C1 H1B 109.5 . .
H1A C1 H1B 109.5 . .
C2 C1 H1C 109.5 . .
H1A C1 H1C 109.5 . .
H1B C1 H1C 109.5 . .
C7 C6 H6A 109.5 . .
C7 C6 H6B 109.5 . .
H6A C6 H6B 109.5 . .
C7 C6 H6C 109.5 . .
H6A C6 H6C 109.5 . .
H6B C6 H6C 109.5 . .
C7 N3 N4 104.3(3) . .
C7 N3 Zn1 128.8(2) . 4_566
N4 N3 Zn1 124.0(2) . 4_566
Zn1 O1W H1WA 110.8 . .
Zn1 O1W H1WB 110.2 . .
H1WA O1W H1WB 108.1 . .
C9 C10 H10A 109.5 . .
C9 C10 H10B 109.5 . .
H10A C10 H10B 109.5 . .
C9 C10 H10C 109.5 . .
H10A C10 H10C 109.5 . .
H10B C10 H10C 109.5 . .

loop_
_geom_bond_atom_site_label_1
_geom_bond_atom_site_label_2
_geom_bond_distance
_geom_bond_site_symmetry_2
Zn1 O1W 2.038(2) .
Zn1 O3 2.057(2) .
Zn1 O2 2.129(2) .
Zn1 N1 2.159(3) .
Zn1 N3 2.197(3) 4_665
Zn1 O1 2.253(2) .
Zn1 C11 2.526(3) .
O4 C15 1.254(4) .
O1 C11 1.254(4) .
O3 C15 1.260(4) .
O2 C11 1.276(4) .
N1 C2 1.334(4) .
N1 N2 1.352(3) .
C11 C13 1.495(4) .
N2 C4 1.347(4) .
N2 H2 0.8600 .
C13 C14 1.380(4) .
C13 C12 1.391(4) .
N4 C9 1.343(4) .
N4 N3 1.356(4) .
N4 H4 0.8600 .
C15 C16 1.509(4) .
C4 C3 1.377(4) .
C4 C5 1.487(5) .
C3 C2 1.411(5) .
C3 C8 1.478(5) .
C14 C12 1.384(4) 3_556
C14 H14 0.9300 .
C12 C14 1.384(4) 3_556
C12 H12 0.9300 .
C17 C16 1.380(5) .
C17 C18 1.386(5) .
C17 H17 0.9300 .
C16 C18 1.376(4) 3_666
C2 C1 1.499(5) .
C8 C9 1.369(5) .
C8 C7 1.399(5) .
C18 C16 1.376(4) 3_666
C18 H18 0.9300 .
C7 N3 1.337(4) .
C7 C6 1.506(5) .
C5 H5A 0.9600 .
C5 H5B 0.9600 .
C5 H5C 0.9600 .
C9 C10 1.505(5) .
C1 H1A 0.9600 .
C1 H1B 0.9600 .
C1 H1C 0.9600 .
C6 H6A 0.9600 .
C6 H6B 0.9600 .
C6 H6C 0.9600 .
N3 Zn1 2.197(3) 4_566
O1W H1WA 0.8702 .
O1W H1WB 0.8690 .
C10 H10A 0.9600 .
C10 H10B 0.9600 .
C10 H10C 0.9600 .

loop_
_geom_hbond_atom_site_label_D
_geom_hbond_atom_site_label_H
_geom_hbond_atom_site_label_A
_geom_hbond_distance_DH
_geom_hbond_distance_HA
_geom_hbond_distance_DA
_geom_hbond_angle_DHA
_geom_hbond_site_symmetry_A
N2 H2 O4 0.86 2.06 2.886(4) 160.2 .
N4 H4 O4 0.86 2.26 3.099(4) 166.1 1_556
O1W H1WA O2 0.87 1.88 2.607(3) 140.4 4_666
O1W H1WB O4 0.87 1.94 2.726(3) 149.4 4_666
O1W H1WB N4 0.87 2.57 3.144(4) 124.7 4_665

loop_
_geom_torsion_atom_site_label_1
_geom_torsion_atom_site_label_2
_geom_torsion_atom_site_label_3
_geom_torsion_atom_site_label_4
_geom_torsion
_geom_torsion_site_symmetry_1
_geom_torsion_site_symmetry_4
O1W Zn1 O1 C11 179.5(2) . .
O3 Zn1 O1 C11 -4.0(6) . .
O2 Zn1 O1 C11 -1.06(19) . .
N1 Zn1 O1 C11 89.2(2) . .
N3 Zn1 O1 C11 -89.7(2) 4_665 .
O1W Zn1 O3 C15 -154.1(3) . .
O2 Zn1 O3 C15 26.8(4) . .
N1 Zn1 O3 C15 -63.9(3) . .
N3 Zn1 O3 C15 115.4(3) 4_665 .
O1 Zn1 O3 C15 29.5(7) . .
C11 Zn1 O3 C15 26.5(4) . .
O1W Zn1 O2 C11 2.3(3) . .
O3 Zn1 O2 C11 -179.58(19) . .
N1 Zn1 O2 C11 -90.1(2) . .
N3 Zn1 O2 C11 92.5(2) 4_665 .
O1 Zn1 O2 C11 1.04(19) . .
O1W Zn1 N1 C2 -44.3(3) . .
O3 Zn1 N1 C2 -143.5(3) . .
O2 Zn1 N1 C2 107.9(3) . .
N3 Zn1 N1 C2 -158(2) 4_665 .
O1 Zn1 N1 C2 47.8(3) . .
C11 Zn1 N1 C2 77.5(3) . .
O1W Zn1 N1 N2 135.3(2) . .
O3 Zn1 N1 N2 36.0(2) . .
O2 Zn1 N1 N2 -72.6(2) . .
N3 Zn1 N1 N2 21(2) 4_665 .
O1 Zn1 N1 N2 -132.7(2) . .
C11 Zn1 N1 N2 -102.9(2) . .
Zn1 O1 C11 O2 1.8(3) . .
Zn1 O1 C11 C13 -178.6(3) . .
Zn1 O2 C11 O1 -1.9(3) . .
Zn1 O2 C11 C13 178.5(3) . .
O1W Zn1 C11 O1 -0.6(2) . .
O3 Zn1 C11 O1 178.79(17) . .
O2 Zn1 C11 O1 178.2(3) . .
N1 Zn1 C11 O1 -91.5(2) . .
N3 Zn1 C11 O1 90.8(2) 4_665 .
O1W Zn1 C11 O2 -178.76(17) . .
O3 Zn1 C11 O2 0.6(3) . .
N1 Zn1 C11 O2 90.4(2) . .
N3 Zn1 C11 O2 -87.4(2) 4_665 .
O1 Zn1 C11 O2 -178.2(3) . .
O1W Zn1 C11 C13 160(4) . .
O3 Zn1 C11 C13 -20(4) . .
O2 Zn1 C11 C13 -21(4) . .
N1 Zn1 C11 C13 69(4) . .
N3 Zn1 C11 C13 -108(4) 4_665 .
O1 Zn1 C11 C13 161(4) . .
C2 N1 N2 C4 0.3(4) . .
Zn1 N1 N2 C4 -179.3(2) . .
O1 C11 C13 C14 8.0(5) . .
O2 C11 C13 C14 -172.3(3) . .
Zn1 C11 C13 C14 -152(4) . .
O1 C11 C13 C12 -172.3(3) . .
O2 C11 C13 C12 7.3(5) . .
Zn1 C11 C13 C12 28(4) . .
Zn1 O3 C15 O4 7.8(6) . .
Zn1 O3 C15 C16 -172.7(2) . .
N1 N2 C4 C3 -0.3(4) . .
N1 N2 C4 C5 178.7(3) . .
N2 C4 C3 C2 0.2(4) . .
C5 C4 C3 C2 -178.7(4) . .
N2 C4 C3 C8 178.2(3) . .
C5 C4 C3 C8 -0.7(7) . .
C12 C13 C14 C12 0.8(6) . 3_556
C11 C13 C14 C12 -179.5(3) . 3_556
C14 C13 C12 C14 -0.8(6) . 3_556
C11 C13 C12 C14 179.5(3) . 3_556
C18 C17 C16 C18 -0.1(6) . 3_666
C18 C17 C16 C15 177.6(3) . .
O4 C15 C16 C18 17.8(5) . 3_666
O3 C15 C16 C18 -161.7(3) . 3_666
O4 C15 C16 C17 -159.8(3) . .
O3 C15 C16 C17 20.6(5) . .
N2 N1 C2 C3 -0.2(4) . .
Zn1 N1 C2 C3 179.4(2) . .
N2 N1 C2 C1 179.3(3) . .
Zn1 N1 C2 C1 -1.1(6) . .
C4 C3 C2 N1 0.0(4) . .
C8 C3 C2 N1 -178.1(3) . .
C4 C3 C2 C1 -179.5(4) . .
C8 C3 C2 C1 2.4(6) . .
C4 C3 C8 C9 -102.7(5) . .
C2 C3 C8 C9 74.9(5) . .
C4 C3 C8 C7 82.4(5) . .
C2 C3 C8 C7 -99.9(5) . .
C16 C17 C18 C16 0.1(6) . 3_666
C9 C8 C7 N3 -1.5(4) . .
C3 C8 C7 N3 174.2(3) . .
C9 C8 C7 C6 177.9(4) . .
C3 C8 C7 C6 -6.4(6) . .
N3 N4 C9 C8 -0.2(4) . .
N3 N4 C9 C10 179.5(4) . .
C7 C8 C9 N4 1.0(4) . .
C3 C8 C9 N4 -174.8(3) . .
C7 C8 C9 C10 -178.7(4) . .
C3 C8 C9 C10 5.6(7) . .
C8 C7 N3 N4 1.4(4) . .
C6 C7 N3 N4 -178.0(3) . .
C8 C7 N3 Zn1 -159.5(2) . 4_566
C6 C7 N3 Zn1 21.0(5) . 4_566
C9 N4 N3 C7 -0.8(4) . .
C9 N4 N3 Zn1 161.3(2) . 4_566
